data_7117639
loop_
_publ_author_name
'Yu-Tao He'
'Qiang Wang'
'Jiahui Zhao'
'Xue-Yuan Liu'
'Peng-Fei Xu'
'Yong-Min Liang'

_publ_section_title
;
 The copper-catalyzed synthesis of beta-trifluoromethylated acrylonitriles
 and trifluoromethyl-substituted 2H-azirines
;
_journal_name_full Chem.Commun.
_journal_page_first 13209
_journal_paper_doi 10.1039/C5cc05066A
_journal_volume 51
_journal_year 2015
_chemical_formula_moiety 'C15 H10 F3 N O'
_chemical_formula_sum 'C15 H10 F3 N O'
_chemical_formula_weight 277.24
_chemical_name_systematic
;
 ? 
;
_space_group_crystal_system monoclinic
_space_group_IT_number 14
_space_group_name_Hall '-P 2ybc'
_space_group_name_H-M_alt 'P 1 21/c 1'
_symmetry_space_group_name_Hall '-P 2ybc'
_symmetry_space_group_name_H-M 'P 1 21/c 1'
_atom_sites_solution_hydrogens geom
_atom_sites_solution_primary direct
_atom_sites_solution_secondary difmap
_audit_creation_date 2015-05-20
_audit_creation_method
;
Olex2 1.2
(compiled 2014.11.28 svn.r3106 for OlexSys, GUI svn.r4959)
;
_audit_update_record
;
2015-06-19 deposited with the CCDC.
2015-07-10 downloaded from the CCDC.
;
_cell_angle_alpha 90.00
_cell_angle_beta 92.84(2)
_cell_angle_gamma 90.00
_cell_formula_units_Z 4
_cell_length_a 13.226(3)
_cell_length_b 13.605(4)
_cell_length_c 7.270(2)
_cell_measurement_reflns_used 665
_cell_measurement_temperature 293.18(10)
_cell_measurement_theta_max 22.1390
_cell_measurement_theta_min 4.0760
_cell_volume 1306.6(6)
_computing_cell_refinement
;
CrysAlisPro, Agilent Technologies,
Version 1.171.37.33 (release 27-03-2014 CrysAlis171 .NET)
(compiled Mar 27 2014,17:12:48)
;
_computing_data_collection
;
CrysAlisPro, Agilent Technologies,
Version 1.171.37.33 (release 27-03-2014 CrysAlis171 .NET)
(compiled Mar 27 2014,17:12:48)
;
_computing_data_reduction
;
CrysAlisPro, Agilent Technologies,
Version 1.171.37.33 (release 27-03-2014 CrysAlis171 .NET)
(compiled Mar 27 2014,17:12:48)
;
_computing_molecular_graphics 'Olex2 (Dolomanov et al., 2009)'
_computing_publication_material 'Olex2 (Dolomanov et al., 2009)'
_computing_structure_refinement 'ShelXL (Sheldrick, 2008)'
_computing_structure_solution 'ShelXS (Sheldrick, 2008)'
_diffrn_ambient_environment air
_diffrn_ambient_temperature 293.18(10)
_diffrn_detector 'CCD plate'
_diffrn_detector_area_resol_mean 16.0733
_diffrn_detector_type Eos
_diffrn_measured_fraction_theta_full 0.996
_diffrn_measured_fraction_theta_max 0.996
_diffrn_measurement_details
;
  1 omega    7.00   37.00   2.0000    5.0000
omega____ theta____ kappa____ phi______ frames
    -       20.7416  -57.0000    0.0000 15

  2 omega   -1.00   23.00   2.0000    5.0000
omega____ theta____ kappa____ phi______ frames
    -      -17.1479  -99.0000  -90.0000 12

  3 omega  -14.00   86.00   2.0000    5.0000
omega____ theta____ kappa____ phi______ frames
    -       20.7416   19.0000   60.0000 50

  4 omega   -8.00   24.00   2.0000    5.0000
omega____ theta____ kappa____ phi______ frames
    -      -17.1479  -99.0000  150.0000 16

  5 omega  -19.00   63.00   2.0000    5.0000
omega____ theta____ kappa____ phi______ frames
    -       20.7416  -99.0000  120.0000 41

  6 omega  -46.00   42.00   2.0000    5.0000
omega____ theta____ kappa____ phi______ frames
    -       20.7416  -57.0000 -120.0000 44

  7 omega   49.00   77.00   2.0000    5.0000
omega____ theta____ kappa____ phi______ frames
    -       20.7416  178.0000  -90.0000 14
;
_diffrn_measurement_device 'four-circle diffractometer'
_diffrn_measurement_device_type 'SuperNova, Dual, Cu at zero, Eos'
_diffrn_measurement_method '\w scans'
_diffrn_orient_matrix_UB_11 -0.0345076000
_diffrn_orient_matrix_UB_12 0.0127301000
_diffrn_orient_matrix_UB_13 0.0676844000
_diffrn_orient_matrix_UB_21 -0.0247523000
_diffrn_orient_matrix_UB_22 -0.0459124000
_diffrn_orient_matrix_UB_23 -0.0126971000
_diffrn_orient_matrix_UB_31 0.0329283000
_diffrn_orient_matrix_UB_32 -0.0210519000
_diffrn_orient_matrix_UB_33 0.0693409000
_diffrn_radiation_monochromator mirror
_diffrn_radiation_probe x-ray
_diffrn_radiation_type MoK\a
_diffrn_radiation_wavelength 0.71073
_diffrn_reflns_av_R_equivalents 0.1576
_diffrn_reflns_av_unetI/netI 0.1566
_diffrn_reflns_limit_h_max 16
_diffrn_reflns_limit_h_min -16
_diffrn_reflns_limit_k_max 15
_diffrn_reflns_limit_k_min -16
_diffrn_reflns_limit_l_max 8
_diffrn_reflns_limit_l_min -8
_diffrn_reflns_number 8091
_diffrn_reflns_theta_full 25.50
_diffrn_reflns_theta_max 26.02
_diffrn_reflns_theta_min 3.37
_diffrn_source 'SuperNova (Mo) X-ray Source'
_exptl_absorpt_coefficient_mu 0.118
_exptl_absorpt_correction_T_max 1.00000
_exptl_absorpt_correction_T_min 0.38595
_exptl_absorpt_correction_type multi-scan
_exptl_absorpt_process_details
;
CrysAlisPro, Agilent Technologies,
Version 1.171.37.33 (release 27-03-2014 CrysAlis171 .NET)
(compiled Mar 27 2014,17:12:48)
Empirical absorption correction using spherical harmonics,
 implemented in SCALE3 ABSPACK scaling algorithm.
;
_exptl_crystal_colour 'clear light colourless'
_exptl_crystal_colour_lustre clear
_exptl_crystal_colour_modifier light
_exptl_crystal_colour_primary colourless
_exptl_crystal_density_diffrn 1.409
_exptl_crystal_density_method 'not measured'
_exptl_crystal_description block
_exptl_crystal_F_000 568
_exptl_crystal_size_max 0.33
_exptl_crystal_size_mid 0.23
_exptl_crystal_size_min 0.21
_refine_diff_density_max 0.378
_refine_diff_density_min -0.348
_refine_diff_density_rms 0.087
_refine_ls_extinction_method none
_refine_ls_goodness_of_fit_ref 0.917
_refine_ls_hydrogen_treatment constr
_refine_ls_matrix_type full
_refine_ls_number_parameters 182
_refine_ls_number_reflns 2559
_refine_ls_number_restraints 0
_refine_ls_restrained_S_all 0.917
_refine_ls_R_factor_all 0.2202
_refine_ls_R_factor_gt 0.1085
_refine_ls_shift/su_max 0.001
_refine_ls_shift/su_mean 0.000
_refine_ls_structure_factor_coef Fsqd
_refine_ls_weighting_details 'calc w=1/[\s^2^(Fo^2^)+(0.1865P)^2^+0.0000P] where P=(Fo^2^+2Fc^2^)/3'
_refine_ls_weighting_scheme calc
_refine_ls_wR_factor_gt 0.2646
_refine_ls_wR_factor_ref 0.3752
_reflns_number_gt 887
_reflns_number_total 2559
_reflns_threshold_expression >2sigma(I)
_cod_data_source_file c5cc05066a2.cif
_cod_data_source_block wangq0518
_cod_original_cell_volume 1306.5(6)
_cod_database_code 7117639
_reflns_odcompleteness_completeness 99.68
_reflns_odcompleteness_iscentric 1
_reflns_odcompleteness_theta 26.32
_olex2_refinement_description
;
1. Fixed Uiso
 At 1.2 times of:
  All C(H) groups
 At 1.5 times of:
  All C(H,H,H) groups
2.a Aromatic/amide H refined with riding coordinates:
 C2(H2), C5(H5), C6(H6), C7(H7), C9(H9), C10(H10), C13(H13)
2.b Idealised Me refined as rotating group:
 C11(H11A,H11B,H11C)
;
_olex2_date_sample_data_collection 2015-05-18
_olex2_submission_special_instructions 'No special instructions were received'

loop_
_space_group_symop_id
_space_group_symop_operation_xyz
1 'x, y, z'
2 '-x, y+1/2, -z+1/2'
3 '-x, -y, -z'
4 'x, -y-1/2, z-1/2'

loop_
_atom_site_label
_atom_site_type_symbol
_atom_site_fract_x
_atom_site_fract_y
_atom_site_fract_z
_atom_site_U_iso_or_equiv
_atom_site_adp_type
_atom_site_occupancy
_atom_site_calc_flag
_atom_site_disorder_assembly
_atom_site_disorder_group
_atom_site_refinement_flags_posn
F1 F 0.8740(3) 0.7317(3) 0.5024(7) 0.0934(16) Uani 1 d . . .
F2 F 0.9567(4) 0.6188(4) 0.3730(8) 0.1170(19) Uani 1 d . . .
F3 F 1.0323(3) 0.7203(3) 0.5561(7) 0.1005(17) Uani 1 d . . .
O1 O 0.3157(3) 0.6505(3) 0.2388(6) 0.0591(13) Uani 1 d . . .
N1 N 0.8527(5) 0.4743(5) 1.0585(11) 0.082(2) Uani 1 d . . .
C1 C 0.7431(4) 0.5975(4) 0.6847(8) 0.0393(13) Uani 1 d . . .
C2 C 0.7117(4) 0.5758(4) 0.5066(9) 0.0444(14) Uani 1 d . . .
H2 H 0.7573 0.5481 0.4282 0.053 Uiso 1 calc . . R
C3 C 0.6098(4) 0.5950(3) 0.4391(8) 0.0415(14) Uani 1 d . . .
C4 C 0.5425(4) 0.6388(3) 0.5586(8) 0.0389(14) Uani 1 d . . .
C5 C 0.5768(4) 0.6596(4) 0.7441(8) 0.0421(14) Uani 1 d . . .
H5 H 0.5323 0.6870 0.8250 0.051 Uiso 1 calc . . R
C6 C 0.6737(4) 0.6399(4) 0.8033(9) 0.0465(15) Uani 1 d . . .
H6 H 0.6948 0.6547 0.9241 0.056 Uiso 1 calc . . R
C7 C 0.4400(3) 0.6566(4) 0.4965(8) 0.0425(14) Uani 1 d . . .
H7 H 0.3940 0.6824 0.5762 0.051 Uiso 1 calc . . R
C8 C 0.4102(4) 0.6348(4) 0.3157(8) 0.0439(15) Uani 1 d . . .
C9 C 0.4780(4) 0.5921(4) 0.1991(9) 0.0475(15) Uani 1 d . . .
H9 H 0.4565 0.5767 0.0788 0.057 Uiso 1 calc . . R
C10 C 0.5744(4) 0.5726(4) 0.2569(8) 0.0481(15) Uani 1 d . . .
H10 H 0.6181 0.5441 0.1760 0.058 Uiso 1 calc . . R
C11 C 0.2414(4) 0.6932(5) 0.3533(11) 0.075(2) Uani 1 d . . .
H11A H 0.1784 0.7004 0.2832 0.113 Uiso 1 calc . . GR
H11B H 0.2645 0.7565 0.3961 0.113 Uiso 1 calc . . GR
H11C H 0.2318 0.6511 0.4570 0.113 Uiso 1 calc . . GR
C12 C 0.8463(4) 0.5744(4) 0.7572(9) 0.0538(17) Uani 1 d . . .
C13 C 0.9347(5) 0.6016(5) 0.6918(11) 0.0621(19) Uani 1 d . . .
H13 H 0.9931 0.5772 0.7518 0.075 Uiso 1 calc . . R
C14 C 0.9480(4) 0.6676(6) 0.5317(13) 0.075(2) Uani 1 d . . .
C15 C 0.8520(5) 0.5179(5) 0.9259(13) 0.066(2) Uani 1 d . . .

loop_
_atom_site_aniso_label
_atom_site_aniso_U_11
_atom_site_aniso_U_22
_atom_site_aniso_U_33
_atom_site_aniso_U_23
_atom_site_aniso_U_13
_atom_site_aniso_U_12
F1 0.057(2) 0.080(3) 0.143(4) 0.047(3) 0.006(3) 0.005(2)
F2 0.154(5) 0.100(4) 0.098(4) -0.011(3) 0.021(4) -0.013(3)
F3 0.054(2) 0.118(4) 0.129(4) 0.013(3) -0.002(3) -0.029(2)
O1 0.038(2) 0.058(3) 0.080(3) 0.003(2) -0.014(2) -0.0001(18)
N1 0.070(4) 0.078(4) 0.094(5) 0.021(4) -0.019(4) 0.002(3)
C1 0.043(3) 0.028(3) 0.046(3) -0.001(2) -0.007(3) -0.004(2)
C2 0.042(3) 0.027(3) 0.065(4) 0.000(3) 0.007(3) 0.001(2)
C3 0.041(3) 0.027(3) 0.056(4) -0.001(3) 0.000(3) 0.000(2)
C4 0.038(3) 0.031(3) 0.047(4) 0.002(2) -0.001(3) -0.004(2)
C5 0.043(3) 0.034(3) 0.050(4) -0.005(3) 0.009(3) -0.004(2)
C6 0.044(3) 0.043(3) 0.053(4) -0.008(3) -0.003(3) 0.003(2)
C7 0.036(3) 0.038(3) 0.053(4) -0.001(3) -0.002(3) 0.000(2)
C8 0.037(3) 0.036(3) 0.059(4) 0.005(3) -0.004(3) -0.001(2)
C9 0.057(3) 0.040(3) 0.045(4) 0.005(3) -0.007(3) -0.010(3)
C10 0.051(3) 0.039(3) 0.054(4) -0.005(3) -0.003(3) 0.003(3)
C11 0.045(3) 0.079(5) 0.100(6) 0.017(4) -0.011(4) 0.004(3)
C12 0.057(4) 0.031(3) 0.071(5) -0.007(3) -0.018(3) 0.001(3)
C13 0.045(3) 0.050(4) 0.090(5) 0.000(3) -0.006(3) 0.013(3)
C14 0.038(3) 0.075(5) 0.110(7) -0.001(5) -0.009(4) 0.008(3)
C15 0.046(4) 0.052(4) 0.098(6) 0.005(4) -0.019(4) 0.005(3)

loop_
_atom_type_symbol
_atom_type_description
_atom_type_scat_dispersion_real
_atom_type_scat_dispersion_imag
_atom_type_scat_source
C C 0.0033 0.0016 'International Tables Vol C Tables 4.2.6.8 and 6.1.1.4'
H H 0.0000 0.0000 'International Tables Vol C Tables 4.2.6.8 and 6.1.1.4'
F F 0.0171 0.0103 'International Tables Vol C Tables 4.2.6.8 and 6.1.1.4'
N N 0.0061 0.0033 'International Tables Vol C Tables 4.2.6.8 and 6.1.1.4'
O O 0.0106 0.0060 'International Tables Vol C Tables 4.2.6.8 and 6.1.1.4'

loop_
_geom_angle_atom_site_label_1
_geom_angle_atom_site_label_2
_geom_angle_atom_site_label_3
_geom_angle
_geom_angle_site_symmetry_1
_geom_angle_site_symmetry_3
C8 O1 C11 117.7(5) . .
C2 C1 C6 119.2(4) . .
C2 C1 C12 121.6(5) . .
C6 C1 C12 119.2(5) . .
C1 C2 H2 119.4 . .
C1 C2 C3 121.2(5) . .
C3 C2 H2 119.4 . .
C4 C3 C2 118.6(5) . .
C4 C3 C10 118.6(5) . .
C10 C3 C2 122.9(5) . .
C3 C4 C5 119.1(4) . .
C3 C4 C7 119.8(5) . .
C7 C4 C5 121.0(5) . .
C4 C5 H5 119.7 . .
C6 C5 C4 120.7(5) . .
C6 C5 H5 119.7 . .
C1 C6 H6 119.4 . .
C5 C6 C1 121.2(5) . .
C5 C6 H6 119.4 . .
C4 C7 H7 120.5 . .
C8 C7 C4 119.0(5) . .
C8 C7 H7 120.5 . .
O1 C8 C7 124.7(5) . .
O1 C8 C9 115.0(5) . .
C9 C8 C7 120.4(5) . .
C8 C9 H9 119.3 . .
C10 C9 C8 121.3(5) . .
C10 C9 H9 119.3 . .
C3 C10 H10 119.5 . .
C9 C10 C3 120.9(6) . .
C9 C10 H10 119.5 . .
O1 C11 H11A 109.5 . .
O1 C11 H11B 109.5 . .
O1 C11 H11C 109.5 . .
H11A C11 H11B 109.5 . .
H11A C11 H11C 109.5 . .
H11B C11 H11C 109.5 . .
C13 C12 C1 128.7(6) . .
C13 C12 C15 116.0(6) . .
C15 C12 C1 115.2(6) . .
C12 C13 H13 117.1 . .
C12 C13 C14 125.8(6) . .
C14 C13 H13 117.1 . .
F1 C14 F2 106.5(6) . .
F1 C14 F3 106.0(6) . .
F1 C14 C13 114.2(6) . .
F2 C14 C13 113.1(6) . .
F3 C14 F2 105.9(7) . .
F3 C14 C13 110.6(6) . .
N1 C15 C12 177.4(8) . .

loop_
_geom_bond_atom_site_label_1
_geom_bond_atom_site_label_2
_geom_bond_distance
_geom_bond_site_symmetry_2
F1 C14 1.320(7) .
F2 C14 1.341(9) .
F3 C14 1.331(7) .
O1 C8 1.361(6) .
O1 C11 1.441(8) .
N1 C15 1.132(9) .
C1 C2 1.372(8) .
C1 C6 1.414(8) .
C1 C12 1.472(7) .
C2 H2 0.9300 .
C2 C3 1.435(7) .
C3 C4 1.407(8) .
C3 C10 1.416(8) .
C4 C5 1.430(8) .
C4 C7 1.429(7) .
C5 H5 0.9300 .
C5 C6 1.358(7) .
C6 H6 0.9300 .
C7 H7 0.9300 .
C7 C8 1.385(8) .
C8 C9 1.392(8) .
C9 H9 0.9300 .
C9 C10 1.348(7) .
C10 H10 0.9300 .
C11 H11A 0.9600 .
C11 H11B 0.9600 .
C11 H11C 0.9600 .
C12 C13 1.336(9) .
C12 C15 1.446(11) .
C13 H13 0.9300 .
C13 C14 1.487(11) .

loop_
_geom_torsion_atom_site_label_1
_geom_torsion_atom_site_label_2
_geom_torsion_atom_site_label_3
_geom_torsion_atom_site_label_4
_geom_torsion
_geom_torsion_site_symmetry_1
_geom_torsion_site_symmetry_2
_geom_torsion_site_symmetry_3
_geom_torsion_site_symmetry_4
O1 C8 C9 C10 179.8(5) . . . .
C1 C2 C3 C4 1.3(8) . . . .
C1 C2 C3 C10 -179.3(5) . . . .
C1 C12 C13 C14 3.4(11) . . . .
C1 C12 C15 N1 -10(17) . . . .
C2 C1 C6 C5 0.0(8) . . . .
C2 C1 C12 C13 55.8(9) . . . .
C2 C1 C12 C15 -127.0(6) . . . .
C2 C3 C4 C5 -2.0(7) . . . .
C2 C3 C4 C7 -178.5(5) . . . .
C2 C3 C10 C9 -179.9(5) . . . .
C3 C4 C5 C6 1.7(8) . . . .
C3 C4 C7 C8 -3.3(8) . . . .
C4 C3 C10 C9 -0.5(8) . . . .
C4 C5 C6 C1 -0.7(8) . . . .
C4 C7 C8 O1 -178.3(4) . . . .
C4 C7 C8 C9 2.9(8) . . . .
C5 C4 C7 C8 -179.7(5) . . . .
C6 C1 C2 C3 -0.3(8) . . . .
C6 C1 C12 C13 -126.4(7) . . . .
C6 C1 C12 C15 50.8(7) . . . .
C7 C4 C5 C6 178.2(5) . . . .
C7 C8 C9 C10 -1.3(8) . . . .
C8 C9 C10 C3 0.0(9) . . . .
C10 C3 C4 C5 178.6(5) . . . .
C10 C3 C4 C7 2.1(7) . . . .
C11 O1 C8 C7 0.2(8) . . . .
C11 O1 C8 C9 179.1(5) . . . .
C12 C1 C2 C3 177.5(5) . . . .
C12 C1 C6 C5 -177.9(5) . . . .
C12 C13 C14 F1 27.9(11) . . . .
C12 C13 C14 F2 -94.1(8) . . . .
C12 C13 C14 F3 147.4(7) . . . .
C13 C12 C15 N1 168(17) . . . .
C15 C12 C13 C14 -173.8(6) . . . .
